data_1550539
loop_
_publ_author_name
'Lei, Yilong'
'Wang, Shaoyan'
'Lai, Zhuangchai'
'Yao, Xin'
'Zhao, Yanli'
'Zhang, Hua'
'Chen, Hongyu'

_publ_section_title
;
 Two-dimensional C<sub>60</sub> nano-meshes via crystal transformation.
;
_journal_issue 18
_journal_name_full Nanoscale
_journal_page_first 8692
_journal_page_last 8698
_journal_paper_doi 10.1039/c8nr09329f
_journal_volume 11
_journal_year 2019
_chemical_formula_sum 'C72 H6 Cl6'
_chemical_formula_weight 1083.47
_space_group_crystal_system triclinic
_space_group_IT_number 2
_space_group_name_Hall '-P 1'
_space_group_name_H-M_alt 'P -1'
_symmetry_space_group_name_Hall '-P 1'
_symmetry_space_group_name_H-M 'P -1'
_atom_sites_solution_hydrogens geom
_audit_creation_method SHELXL-2014/7
_audit_update_record
;
2018-09-27 deposited with the CCDC.
2019-01-22 downloaded from the CCDC.
;
_cell_angle_alpha 70.99(2)
_cell_angle_beta 75.17(2)
_cell_angle_gamma 63.05(2)
_cell_formula_units_Z 1
_cell_length_a 9.8783(11)
_cell_length_b 9.9409(11)
_cell_length_c 12.3344(14)
_cell_measurement_reflns_used 2892
_cell_measurement_temperature 173(2)
_cell_measurement_theta_max 28.65
_cell_measurement_theta_min 2.33
_cell_volume 1012.3(3)
_computing_cell_refinement 'Bruker SAINT'
_computing_data_collection 'Bruker APEX2'
_computing_data_reduction 'Bruker SAINT'
_computing_molecular_graphics 'Bruker SHELXTL'
_computing_publication_material 'Bruker SHELXTL'
_computing_structure_refinement 'SHELXL-2014/7 (Sheldrick, 2014)'
_computing_structure_solution 'SHELXS-97 (Sheldrick 2008)'
_diffrn_ambient_temperature 173(2)
_diffrn_measured_fraction_theta_full 0.996
_diffrn_measured_fraction_theta_max 0.989
_diffrn_measurement_device_type 'Bruker APEX-II CCD'
_diffrn_measurement_method '\f and \w scans'
_diffrn_radiation_type MoK\a
_diffrn_radiation_wavelength 0.71073
_diffrn_reflns_av_R_equivalents 0.0329
_diffrn_reflns_av_unetI/netI 0.0509
_diffrn_reflns_Laue_measured_fraction_full 0.996
_diffrn_reflns_Laue_measured_fraction_max 0.989
_diffrn_reflns_limit_h_max 13
_diffrn_reflns_limit_h_min -13
_diffrn_reflns_limit_k_max 13
_diffrn_reflns_limit_k_min -12
_diffrn_reflns_limit_l_max 16
_diffrn_reflns_limit_l_min -14
_diffrn_reflns_number 10599
_diffrn_reflns_point_group_measured_fraction_full 0.996
_diffrn_reflns_point_group_measured_fraction_max 0.989
_diffrn_reflns_theta_full 25.242
_diffrn_reflns_theta_max 28.719
_diffrn_reflns_theta_min 1.761
_exptl_absorpt_coefficient_mu 0.484
_exptl_absorpt_correction_T_max 0.7458
_exptl_absorpt_correction_T_min 0.6136
_exptl_absorpt_correction_type multi-scan
_exptl_absorpt_process_details SADABS
_exptl_crystal_colour dark-purple
_exptl_crystal_density_diffrn 1.777
_exptl_crystal_description block
_exptl_crystal_F_000 540
_exptl_crystal_size_max 0.30
_exptl_crystal_size_mid 0.15
_exptl_crystal_size_min 0.10
_refine_diff_density_max 0.652
_refine_diff_density_min -0.326
_refine_diff_density_rms 0.063
_refine_ls_extinction_method none
_refine_ls_goodness_of_fit_ref 1.010
_refine_ls_hydrogen_treatment constr
_refine_ls_matrix_type full
_refine_ls_number_parameters 352
_refine_ls_number_reflns 5188
_refine_ls_number_restraints 0
_refine_ls_restrained_S_all 1.010
_refine_ls_R_factor_all 0.0695
_refine_ls_R_factor_gt 0.0444
_refine_ls_shift/su_max 0.000
_refine_ls_shift/su_mean 0.000
_refine_ls_structure_factor_coef Fsqd
_refine_ls_weighting_details 'w=1/[\s^2^(Fo^2^)+(0.0378P)^2^+0.7066P] where P=(Fo^2^+2Fc^2^)/3'
_refine_ls_weighting_scheme calc
_refine_ls_wR_factor_gt 0.0949
_refine_ls_wR_factor_ref 0.1068
_reflns_Friedel_coverage 0.000
_reflns_number_gt 3781
_reflns_number_total 5188
_reflns_threshold_expression 'I > 2\s(I)'
_cod_data_source_file c8nr09329f2.cif
_cod_data_source_block shelx
_cod_depositor_comments 'Adding full bibliography for 1550539.cif.'
_cod_database_code 1550539
_shelx_shelxl_version_number 2014/7
_shelx_space_group_comment
;
The symmetry employed for this shelxl refinement is uniquely defined
by the following loop, which should always be used as a source of
symmetry information in preference to the above space-group names.
They are only intended as comments.
;

loop_
_space_group_symop_operation_xyz
'x, y, z'
'-x, -y, -z'

loop_
_atom_site_label
_atom_site_type_symbol
_atom_site_fract_x
_atom_site_fract_y
_atom_site_fract_z
_atom_site_U_iso_or_equiv
_atom_site_adp_type
_atom_site_occupancy
_atom_site_site_symmetry_order
_atom_site_calc_flag
_atom_site_refinement_flags_posn
_atom_site_refinement_flags_adp
Cl1 Cl 0.42897(6) 0.95831(7) 0.19114(5) 0.03081(14) Uani 1 1 d . .
Cl2 Cl 0.11863(6) 1.13311(7) 0.08141(5) 0.03582(15) Uani 1 1 d . .
Cl3 Cl 0.31388(7) 0.70262(8) -0.15943(5) 0.04063(16) Uani 1 1 d . .
C1 C 0.3973(2) 0.8895(2) 0.09224(17) 0.0221(4) Uani 1 1 d . .
C2 C 0.2609(2) 0.9668(2) 0.04403(17) 0.0220(4) Uani 1 1 d . .
C3 C 0.2347(2) 0.9089(2) -0.03315(17) 0.0237(4) Uani 1 1 d . .
H3 H 0.1410 0.9605 -0.0653 0.028 Uiso 1 1 calc R U
C4 C 0.3476(2) 0.7746(2) -0.06261(18) 0.0254(4) Uani 1 1 d . .
C5 C 0.4849(2) 0.6967(3) -0.01621(19) 0.0273(5) Uani 1 1 d . .
H5 H 0.5614 0.6048 -0.0375 0.033 Uiso 1 1 calc R U
C6 C 0.5084(2) 0.7550(2) 0.06158(18) 0.0265(4) Uani 1 1 d . .
H6 H 0.6017 0.7024 0.0944 0.032 Uiso 1 1 calc R U
C7 C 0.0983(3) 1.1210(3) -0.3169(2) 0.0366(6) Uani 1 1 d . .
C8 C 0.2267(3) 1.1552(3) -0.3152(2) 0.0362(6) Uani 1 1 d . .
C9 C 0.1729(3) 1.2681(3) -0.24609(19) 0.0346(5) Uani 1 1 d . .
C10 C 0.0109(3) 1.3016(3) -0.20467(19) 0.0379(6) Uani 1 1 d . .
C11 C 0.2248(3) 1.3852(3) -0.2782(2) 0.0350(5) Uani 1 1 d . .
C12 C 0.1190(3) 1.5423(3) -0.2703(2) 0.0373(6) Uani 1 1 d . .
C13 C 0.1640(3) 1.6489(3) -0.3689(3) 0.0430(7) Uani 1 1 d . .
C14 C 0.2979(2) 1.5569(3) -0.4387(2) 0.0355(6) Uani 1 1 d . .
C15 C 0.3344(2) 1.3932(3) -0.3808(2) 0.0307(5) Uani 1 1 d . .
C16 C 0.3861(2) 1.2853(3) -0.4461(2) 0.0288(5) Uani 1 1 d . .
C17 C 0.3304(2) 1.1634(3) -0.4129(2) 0.0347(5) Uani 1 1 d . .
C18 C 0.3111(3) 1.1391(3) -0.5184(2) 0.0364(6) Uani 1 1 d . .
C19 C 0.1892(3) 1.1081(3) -0.5198(2) 0.0384(6) Uani 1 1 d . .
C20 C 0.1070(3) 1.1820(3) -0.6197(2) 0.0385(6) Uani 1 1 d . .
C21 C 0.1517(3) 1.2846(3) -0.7130(2) 0.0405(6) Uani 1 1 d . .
C22 C 0.0342(3) 1.4272(3) -0.7702(2) 0.0416(6) Uani 1 1 d . .
C23 C 0.0895(3) 1.5484(4) -0.8027(2) 0.0428(7) Uani 1 1 d . .
C24 C 0.2410(3) 1.4806(3) -0.7665(2) 0.0416(6) Uani 1 1 d . .
C25 C 0.2784(3) 1.3159(3) -0.7101(2) 0.0385(6) Uani 1 1 d . .
C26 C 0.3566(2) 1.2446(3) -0.6152(2) 0.0362(6) Uani 1 1 d . .
C27 C 0.4030(2) 1.3357(3) -0.5709(2) 0.0338(5) Uani 1 1 d . .
C28 C 0.3679(2) 1.4905(3) -0.6245(2) 0.0365(6) Uani 1 1 d . .
C29 C 0.2839(3) 1.5644(3) -0.7256(2) 0.0407(6) Uani 1 1 d . .
C30 C 0.1787(3) 1.7233(3) -0.7171(2) 0.0379(6) Uani 1 1 d . .
C31 C 0.1981(3) 1.7462(3) -0.6147(2) 0.0382(6) Uani 1 1 d . .
C32 C 0.3154(3) 1.6016(3) -0.5573(2) 0.0366(6) Uani 1 1 d . .
C33 C 0.0542(3) 1.7825(3) -0.4227(3) 0.0443(7) Uani 1 1 d . .
C34 C 0.0721(3) 1.8334(3) -0.5491(2) 0.0375(6) Uani 1 1 d . .
C35 C -0.0802(3) 1.9019(3) -0.5838(2) 0.0383(6) Uani 1 1 d . .
C36 C 0.0331(3) 1.7891(3) -0.7509(2) 0.0368(6) Uani 1 1 d . .

loop_
_atom_site_aniso_label
_atom_site_aniso_U_11
_atom_site_aniso_U_22
_atom_site_aniso_U_33
_atom_site_aniso_U_23
_atom_site_aniso_U_13
_atom_site_aniso_U_12
Cl1 0.0331(3) 0.0346(3) 0.0283(3) -0.0099(2) -0.0097(2) -0.0122(2)
Cl2 0.0332(3) 0.0315(3) 0.0374(3) -0.0173(2) -0.0117(2) 0.0011(2)
Cl3 0.0454(3) 0.0436(4) 0.0393(3) -0.0230(3) -0.0095(3) -0.0125(3)
C1 0.0257(10) 0.0245(10) 0.0169(9) -0.0026(8) -0.0018(7) -0.0131(8)
C2 0.0238(9) 0.0203(10) 0.0183(10) -0.0029(8) -0.0028(7) -0.0070(8)
C3 0.0239(9) 0.0262(11) 0.0197(10) -0.0027(8) -0.0045(8) -0.0101(8)
C4 0.0318(11) 0.0269(11) 0.0192(10) -0.0074(8) -0.0001(8) -0.0138(9)
C5 0.0262(10) 0.0250(11) 0.0263(11) -0.0083(9) 0.0008(8) -0.0075(8)
C6 0.0217(9) 0.0275(11) 0.0257(11) -0.0040(9) -0.0033(8) -0.0077(8)
C7 0.0386(13) 0.0168(10) 0.0452(15) 0.0122(10) -0.0146(11) -0.0123(9)
C8 0.0351(12) 0.0228(11) 0.0402(14) 0.0085(10) -0.0210(11) -0.0056(9)
C9 0.0378(12) 0.0392(13) 0.0213(11) 0.0065(10) -0.0196(9) -0.0122(10)
C10 0.0451(14) 0.0454(15) 0.0160(10) 0.0069(10) -0.0082(10) -0.0199(12)
C11 0.0325(12) 0.0456(14) 0.0301(12) -0.0096(11) -0.0182(10) -0.0110(10)
C12 0.0425(13) 0.0466(15) 0.0340(13) -0.0211(11) -0.0187(10) -0.0128(11)
C13 0.0451(14) 0.0437(15) 0.0619(18) -0.0282(13) -0.0206(13) -0.0188(12)
C14 0.0231(10) 0.0405(14) 0.0574(17) -0.0169(12) -0.0132(10) -0.0176(10)
C15 0.0196(10) 0.0405(13) 0.0353(12) -0.0060(10) -0.0149(9) -0.0114(9)
C16 0.0124(8) 0.0280(11) 0.0409(13) -0.0041(10) -0.0113(8) -0.0027(8)
C17 0.0235(10) 0.0207(11) 0.0504(15) -0.0031(10) -0.0164(10) 0.0015(8)
C18 0.0266(11) 0.0202(11) 0.0536(16) -0.0170(11) -0.0065(10) 0.0042(9)
C19 0.0408(13) 0.0154(10) 0.0574(17) -0.0172(11) -0.0061(12) -0.0045(10)
C20 0.0409(13) 0.0289(12) 0.0571(17) -0.0313(12) -0.0073(12) -0.0092(10)
C21 0.0410(13) 0.0439(15) 0.0378(14) -0.0343(12) -0.0042(11) -0.0023(11)
C22 0.0507(15) 0.0527(16) 0.0246(12) -0.0244(11) -0.0085(11) -0.0116(12)
C23 0.0404(13) 0.0646(18) 0.0148(11) -0.0102(11) -0.0003(9) -0.0151(13)
C24 0.0346(12) 0.0601(17) 0.0234(12) -0.0150(12) 0.0106(10) -0.0177(12)
C25 0.0311(12) 0.0461(15) 0.0339(13) -0.0267(12) 0.0099(10) -0.0076(11)
C26 0.0195(10) 0.0370(13) 0.0461(14) -0.0248(11) 0.0046(9) -0.0009(9)
C27 0.0113(9) 0.0447(14) 0.0420(14) -0.0166(11) 0.0016(9) -0.0069(9)
C28 0.0174(9) 0.0502(15) 0.0411(14) -0.0071(12) 0.0042(9) -0.0198(10)
C29 0.0273(11) 0.0501(16) 0.0320(13) -0.0006(11) 0.0117(10) -0.0194(11)
C30 0.0358(12) 0.0371(13) 0.0369(13) 0.0088(11) 0.0019(10) -0.0270(11)
C31 0.0359(12) 0.0297(12) 0.0554(16) 0.0039(11) -0.0090(11) -0.0267(11)
C32 0.0248(11) 0.0399(14) 0.0528(16) 0.0001(12) -0.0088(10) -0.0252(10)
C33 0.0483(15) 0.0336(14) 0.071(2) -0.0289(13) -0.0138(14) -0.0194(12)
C34 0.0496(14) 0.0215(11) 0.0551(16) -0.0054(11) -0.0100(12) -0.0269(11)
C35 0.0411(13) 0.0124(10) 0.0584(17) -0.0032(10) -0.0052(12) -0.0125(9)
C36 0.0429(13) 0.0349(13) 0.0270(12) 0.0152(10) -0.0070(10) -0.0251(11)

loop_
_atom_type_symbol
_atom_type_description
_atom_type_scat_dispersion_real
_atom_type_scat_dispersion_imag
_atom_type_scat_source
Cl Cl 0.1484 0.1585 'International Tables Vol C Tables 4.2.6.8 and 6.1.1.4'
C C 0.0033 0.0016 'International Tables Vol C Tables 4.2.6.8 and 6.1.1.4'
H H 0.0000 0.0000 'International Tables Vol C Tables 4.2.6.8 and 6.1.1.4'

loop_
_geom_angle_atom_site_label_1
_geom_angle_atom_site_label_2
_geom_angle_atom_site_label_3
_geom_angle
_geom_angle_site_symmetry_1
_geom_angle_site_symmetry_3
C6 C1 C2 119.69(19) . .
C6 C1 Cl1 119.65(16) . .
C2 C1 Cl1 120.66(16) . .
C3 C2 C1 120.37(19) . .
C3 C2 Cl2 118.50(15) . .
C1 C2 Cl2 121.11(16) . .
C4 C3 C2 118.86(19) . .
C3 C4 C5 121.6(2) . .
C3 C4 Cl3 118.59(16) . .
C5 C4 Cl3 119.81(16) . .
C6 C5 C4 118.80(19) . .
C5 C6 C1 120.68(19) . .
C35 C7 C36 119.7(2) 2_584 2_584
C35 C7 C8 120.4(2) 2_584 .
C36 C7 C8 108.0(2) 2_584 .
C17 C8 C9 120.3(2) . .
C17 C8 C7 119.5(2) . .
C9 C8 C7 108.2(2) . .
C11 C9 C8 120.5(2) . .
C11 C9 C10 120.4(2) . .
C8 C9 C10 107.1(2) . .
C23 C10 C36 120.4(2) 2_584 2_584
C23 C10 C9 119.2(2) 2_584 .
C36 C10 C9 108.2(2) 2_584 .
C9 C11 C15 119.1(2) . .
C9 C11 C12 120.2(2) . .
C15 C11 C12 108.8(2) . .
C22 C12 C11 119.1(2) 2_584 .
C22 C12 C13 121.2(2) 2_584 .
C11 C12 C13 107.6(2) . .
C33 C13 C12 119.8(3) . .
C33 C13 C14 119.6(3) . .
C12 C13 C14 108.4(2) . .
C32 C14 C15 119.4(2) . .
C32 C14 C13 121.5(2) . .
C15 C14 C13 107.1(2) . .
C16 C15 C11 120.4(2) . .
C16 C15 C14 119.6(2) . .
C11 C15 C14 108.2(2) . .
C15 C16 C27 119.8(2) . .
C15 C16 C17 120.4(2) . .
C27 C16 C17 107.7(2) . .
C8 C17 C16 119.3(2) . .
C8 C17 C18 120.1(2) . .
C16 C17 C18 108.4(2) . .
C19 C18 C26 120.4(2) . .
C19 C18 C17 120.2(2) . .
C26 C18 C17 107.4(2) . .
C18 C19 C20 119.6(2) . .
C18 C19 C35 119.7(2) . 2_584
C20 C19 C35 108.8(2) . 2_584
C21 C20 C19 119.6(2) . .
C21 C20 C33 120.8(2) . 2_584
C19 C20 C33 107.2(2) . 2_584
C20 C21 C25 120.1(2) . .
C20 C21 C22 119.1(2) . .
C25 C21 C22 109.2(2) . .
C12 C22 C23 121.0(2) 2_584 .
C12 C22 C21 119.2(3) 2_584 .
C23 C22 C21 107.5(2) . .
C10 C23 C22 120.1(2) 2_584 .
C10 C23 C24 120.2(3) 2_584 .
C22 C23 C24 108.0(2) . .
C29 C24 C23 120.0(3) . .
C29 C24 C25 119.9(2) . .
C23 C24 C25 108.0(2) . .
C26 C25 C21 120.1(3) . .
C26 C25 C24 120.8(2) . .
C21 C25 C24 107.3(2) . .
C25 C26 C18 120.2(2) . .
C25 C26 C27 119.2(2) . .
C18 C26 C27 108.3(2) . .
C28 C27 C16 120.1(2) . .
C28 C27 C26 119.8(2) . .
C16 C27 C26 108.2(2) . .
C27 C28 C32 120.2(2) . .
C27 C28 C29 120.1(2) . .
C32 C28 C29 107.8(2) . .
C24 C29 C30 120.4(2) . .
C24 C29 C28 120.2(2) . .
C30 C29 C28 107.4(2) . .
C36 C30 C31 119.9(2) . .
C36 C30 C29 120.2(2) . .
C31 C30 C29 108.1(2) . .
C34 C31 C30 119.8(2) . .
C34 C31 C32 119.9(2) . .
C30 C31 C32 108.2(2) . .
C14 C32 C28 120.9(2) . .
C14 C32 C31 118.7(2) . .
C28 C32 C31 108.5(2) . .
C13 C33 C20 119.9(3) . 2_584
C13 C33 C34 119.7(3) . .
C20 C33 C34 108.8(2) 2_584 .
C31 C34 C35 120.5(2) . .
C31 C34 C33 120.6(2) . .
C35 C34 C33 106.9(2) . .
C7 C35 C19 120.1(2) 2_584 2_584
C7 C35 C34 119.4(2) 2_584 .
C19 C35 C34 108.2(2) 2_584 .
C30 C36 C7 120.7(2) . 2_584
C30 C36 C10 118.9(2) . 2_584
C7 C36 C10 108.5(2) 2_584 2_584

loop_
_geom_bond_atom_site_label_1
_geom_bond_atom_site_label_2
_geom_bond_distance
_geom_bond_site_symmetry_2
Cl1 C1 1.728(2) .
Cl2 C2 1.726(2) .
Cl3 C4 1.739(2) .
C1 C6 1.386(3) .
C1 C2 1.391(3) .
C2 C3 1.386(3) .
C3 C4 1.385(3) .
C4 C5 1.387(3) .
C5 C6 1.382(3) .
C7 C35 1.383(4) 2_584
C7 C36 1.436(4) 2_584
C7 C8 1.461(3) .
C8 C17 1.374(4) .
C8 C9 1.456(4) .
C9 C11 1.382(4) .
C9 C10 1.463(3) .
C10 C23 1.385(4) 2_584
C10 C36 1.450(4) 2_584
C11 C15 1.446(3) .
C11 C12 1.452(3) .
C12 C22 1.388(4) 2_584
C12 C13 1.452(4) .
C13 C33 1.367(4) .
C13 C14 1.470(4) .
C14 C32 1.373(4) .
C14 C15 1.460(3) .
C15 C16 1.384(3) .
C16 C27 1.445(3) .
C16 C17 1.451(3) .
C17 C18 1.470(4) .
C18 C19 1.377(4) .
C18 C26 1.437(4) .
C19 C20 1.449(4) .
C19 C35 1.453(4) 2_584
C20 C21 1.393(4) .
C20 C33 1.456(4) 2_584
C21 C25 1.431(4) .
C21 C22 1.460(4) .
C22 C12 1.388(4) 2_584
C22 C23 1.443(4) .
C23 C10 1.385(4) 2_584
C23 C24 1.458(4) .
C24 C29 1.353(4) .
C24 C25 1.464(4) .
C25 C26 1.377(4) .
C26 C27 1.467(3) .
C27 C28 1.377(4) .
C28 C32 1.426(4) .
C28 C29 1.470(4) .
C29 C30 1.466(4) .
C30 C36 1.395(3) .
C30 C31 1.427(4) .
C31 C34 1.385(4) .
C31 C32 1.469(3) .
C33 C20 1.456(4) 2_584
C33 C34 1.464(4) .
C34 C35 1.457(4) .
C35 C7 1.383(4) 2_584
C35 C19 1.453(4) 2_584
C36 C7 1.436(4) 2_584
C36 C10 1.450(4) 2_584
